data_7045725
loop_
_publ_author_name
'bhol, Mamina'
'Shankar, Bhaskaran'
'Malaichamy, Sathiyendiran'

_publ_section_title
;
 Rhenium(I) based irregular pentagonal-shaped metallacavitands
;
_journal_name_full 'Dalton Transactions'
_journal_paper_doi 10.1039/C8DT00574E
_journal_year 2018
_chemical_formula_moiety 'C37 H28 N4'
_chemical_formula_sum 'C37 H28 N4'
_chemical_formula_weight 528.63
_space_group_crystal_system tetragonal
_space_group_IT_number 81
_space_group_name_Hall 'P -4'
_space_group_name_H-M_alt 'P -4'
_symmetry_space_group_name_Hall 'P -4'
_symmetry_space_group_name_H-M 'P -4'
_atom_sites_solution_hydrogens geom
_audit_creation_method SHELXL-2014/7
_audit_update_record
;
2017-11-24 deposited with the CCDC.
2018-02-23 downloaded from the CCDC.
;
_cell_angle_alpha 90
_cell_angle_beta 90
_cell_angle_gamma 90
_cell_formula_units_Z 2
_cell_length_a 18.3763(10)
_cell_length_b 18.3763(10)
_cell_length_c 4.4365(2)
_cell_measurement_reflns_used 3343
_cell_measurement_temperature 100(2)
_cell_measurement_theta_max 24.74
_cell_measurement_theta_min 2.48
_cell_volume 1498.15(13)
_computing_cell_refinement 'Bruker SAINT'
_computing_data_collection 'Bruker APEX2'
_computing_data_reduction 'Bruker SAINT'
_computing_molecular_graphics 'Bruker SHELXTL'
_computing_publication_material 'Bruker SHELXTL'
_computing_structure_refinement 'SHELXL-2014/7 (Sheldrick, 2014)'
_computing_structure_solution 'SHELXS-97 (Sheldrick 2008)'
_diffrn_ambient_temperature 100(2)
_diffrn_measured_fraction_theta_full 0.993
_diffrn_measured_fraction_theta_max 0.993
_diffrn_measurement_device_type 'Bruker APEX-II CCD'
_diffrn_measurement_method '\f and \w scans'
_diffrn_radiation_type MoK\a
_diffrn_radiation_wavelength 0.71073
_diffrn_reflns_av_R_equivalents 0.0158
_diffrn_reflns_av_unetI/netI 0.0820
_diffrn_reflns_Laue_measured_fraction_full 0.993
_diffrn_reflns_Laue_measured_fraction_max 0.993
_diffrn_reflns_limit_h_max 20
_diffrn_reflns_limit_h_min -21
_diffrn_reflns_limit_k_max 20
_diffrn_reflns_limit_k_min -21
_diffrn_reflns_limit_l_max 4
_diffrn_reflns_limit_l_min -5
_diffrn_reflns_number 2626
_diffrn_reflns_point_group_measured_fraction_full 0.995
_diffrn_reflns_point_group_measured_fraction_max 0.995
_diffrn_reflns_theta_full 25.009
_diffrn_reflns_theta_max 25.009
_diffrn_reflns_theta_min 2.478
_exptl_absorpt_coefficient_mu 0.070
_exptl_absorpt_correction_T_max 0.997
_exptl_absorpt_correction_T_min 0.996
_exptl_absorpt_correction_type multi-scan
_exptl_absorpt_process_details SADABS
_exptl_crystal_colour colourless
_exptl_crystal_density_diffrn 1.172
_exptl_crystal_description needle
_exptl_crystal_F_000 556
_exptl_crystal_size_max 0.060
_exptl_crystal_size_mid 0.040
_exptl_crystal_size_min 0.040
_refine_diff_density_max 0.164
_refine_diff_density_min -0.144
_refine_diff_density_rms 0.034
_refine_ls_abs_structure_details
;
 Refined as an inversion twin.
;
_refine_ls_abs_structure_Flack 3(7)
_refine_ls_extinction_method none
_refine_ls_goodness_of_fit_ref 1.062
_refine_ls_hydrogen_treatment constr
_refine_ls_matrix_type full
_refine_ls_number_parameters 187
_refine_ls_number_reflns 2542
_refine_ls_number_restraints 0
_refine_ls_restrained_S_all 1.062
_refine_ls_R_factor_all 0.0668
_refine_ls_R_factor_gt 0.0570
_refine_ls_shift/su_max 0.000
_refine_ls_shift/su_mean 0.000
_refine_ls_structure_factor_coef Fsqd
_refine_ls_weighting_details 'w=1/[\s^2^(Fo^2^)+(0.0173P)^2^+0.5852P] where P=(Fo^2^+2Fc^2^)/3'
_refine_ls_weighting_scheme calc
_refine_ls_wR_factor_gt 0.1371
_refine_ls_wR_factor_ref 0.1427
_reflns_Friedel_coverage 0.753
_reflns_Friedel_fraction_full 0.997
_reflns_Friedel_fraction_max 0.997
_reflns_number_gt 2216
_reflns_number_total 2542
_reflns_threshold_expression 'I > 2\s(I)'
_cod_data_source_file c8dt00574e2.cif
_cod_data_source_block MB2-82
_cod_original_cell_volume 1498.15(18)
_cod_database_code 7045725
_shelx_shelxl_version_number 2014/7
_shelx_space_group_comment
;
The symmetry employed for this shelxl refinement is uniquely defined
by the following loop, which should always be used as a source of
symmetry information in preference to the above space-group names.
They are only intended as comments.
;
_shelx_estimated_absorpt_t_min 0.996
_shelx_estimated_absorpt_t_max 0.997

loop_
_space_group_symop_operation_xyz
'x, y, z'
'y, -x, -z'
'-x, -y, z'
'-y, x, -z'

loop_
_atom_site_label
_atom_site_type_symbol
_atom_site_fract_x
_atom_site_fract_y
_atom_site_fract_z
_atom_site_U_iso_or_equiv
_atom_site_adp_type
_atom_site_occupancy
_atom_site_site_symmetry_order
_atom_site_calc_flag
_atom_site_refinement_flags_posn
_atom_site_refinement_flags_adp
_atom_site_refinement_flags_occupancy
N1 N -0.2312(2) -0.19005(19) 0.2245(9) 0.0614(11) Uani 1 1 d . . .
N2 N -0.1289(2) -0.2124(2) -0.0422(12) 0.0722(13) Uani 1 1 d . . .
C1 C -0.2337(3) -0.4372(2) -0.4870(10) 0.0564(12) Uani 1 1 d . . .
H1 H -0.1901 -0.4489 -0.5914 0.068 Uiso 1 1 calc R U .
C2 C -0.2921(3) -0.4815(3) -0.5185(11) 0.0601(14) Uani 1 1 d . . .
H2 H -0.2894 -0.5229 -0.6464 0.072 Uiso 1 1 calc R U .
C3 C -0.3572(3) -0.4659(2) -0.3597(11) 0.0572(12) Uani 1 1 d . . .
H3 H -0.3981 -0.4972 -0.3781 0.069 Uiso 1 1 calc R U .
C4 C -0.3608(3) -0.4061(2) -0.1817(9) 0.0482(10) Uani 1 1 d . . .
H4 H -0.4050 -0.3958 -0.0790 0.058 Uiso 1 1 calc R U .
C5 C -0.3012(2) -0.3584(2) -0.1433(9) 0.0446(10) Uani 1 1 d . . .
C6 C -0.2352(2) -0.3739(2) -0.3037(9) 0.0476(10) Uani 1 1 d . . .
C7 C -0.1748(2) -0.3278(2) -0.2753(11) 0.0538(12) Uani 1 1 d . . .
H7 H -0.1308 -0.3386 -0.3784 0.065 Uiso 1 1 calc R U .
C8 C -0.1798(2) -0.2671(2) -0.0974(12) 0.0586(13) Uani 1 1 d . . .
C9 C -0.2455(2) -0.2526(2) 0.0669(10) 0.0501(11) Uani 1 1 d . . .
C10 C -0.3052(3) -0.2969(2) 0.0443(9) 0.0474(10) Uani 1 1 d . . .
H10 H -0.3485 -0.2863 0.1532 0.057 Uiso 1 1 calc R U .
C11 C -0.1629(3) -0.1685(3) 0.1442(15) 0.0745(16) Uani 1 1 d . . .
H11 H -0.1414 -0.1249 0.2177 0.089 Uiso 1 1 calc R U .
C12 C -0.2821(3) -0.1489(2) 0.4162(11) 0.0616(13) Uani 1 1 d . . .
H12A H -0.2546 -0.1128 0.5360 0.074 Uiso 1 1 calc R U .
H12B H -0.3062 -0.1828 0.5585 0.074 Uiso 1 1 calc R U .
C13 C -0.3393(2) -0.1102(2) 0.2331(8) 0.0441(10) Uani 1 1 d . . .
C14 C -0.3218(2) -0.0462(2) 0.0824(11) 0.0505(11) Uani 1 1 d . . .
H14 H -0.2743 -0.0265 0.0998 0.061 Uiso 1 1 calc R U .
C15 C -0.3734(2) -0.0111(2) -0.0931(10) 0.0499(11) Uani 1 1 d . . .
H15 H -0.3608 0.0322 -0.1974 0.060 Uiso 1 1 calc R U .
C16 C -0.4425(2) -0.0385(2) -0.1172(8) 0.0420(10) Uani 1 1 d . . .
C17 C -0.4605(2) -0.10108(19) 0.0365(8) 0.0394(9) Uani 1 1 d . . .
H17 H -0.5086 -0.1198 0.0240 0.047 Uiso 1 1 calc R U .
C18 C -0.4092(2) -0.1367(2) 0.2085(9) 0.0435(10) Uani 1 1 d . . .
H18 H -0.4221 -0.1802 0.3114 0.052 Uiso 1 1 calc R U .
C19 C -0.5000 0.0000 -0.3044(12) 0.0543(17) Uani 1 2 d S T P
H19A H -0.4758 0.0361 -0.4361 0.065 Uiso 0.5 1 calc R U P
H19B H -0.5242 -0.0361 -0.4361 0.065 Uiso 0.5 1 calc R U P

loop_
_atom_site_aniso_label
_atom_site_aniso_U_11
_atom_site_aniso_U_22
_atom_site_aniso_U_33
_atom_site_aniso_U_23
_atom_site_aniso_U_13
_atom_site_aniso_U_12
N1 0.075(3) 0.046(2) 0.063(2) -0.009(2) -0.020(2) 0.029(2)
N2 0.061(2) 0.057(2) 0.098(4) -0.011(3) -0.023(3) 0.020(2)
C1 0.067(3) 0.053(3) 0.049(3) -0.011(2) -0.021(2) 0.031(2)
C2 0.084(3) 0.052(3) 0.044(3) -0.012(2) -0.024(3) 0.032(3)
C3 0.074(3) 0.045(2) 0.052(3) 0.002(2) -0.025(3) 0.012(2)
C4 0.062(3) 0.046(2) 0.036(2) 0.003(2) -0.009(2) 0.015(2)
C5 0.060(3) 0.039(2) 0.035(2) 0.0033(18) -0.014(2) 0.0199(19)
C6 0.058(3) 0.044(2) 0.041(2) 0.0034(19) -0.014(2) 0.025(2)
C7 0.051(2) 0.055(3) 0.056(3) -0.006(2) -0.010(2) 0.025(2)
C8 0.055(3) 0.048(3) 0.073(3) -0.005(2) -0.023(3) 0.026(2)
C9 0.062(3) 0.036(2) 0.053(3) 0.002(2) -0.017(2) 0.022(2)
C10 0.069(3) 0.036(2) 0.037(2) 0.0081(18) -0.005(2) 0.021(2)
C11 0.070(3) 0.056(3) 0.097(4) -0.014(3) -0.029(3) 0.020(3)
C12 0.089(3) 0.050(3) 0.046(3) -0.009(2) -0.015(3) 0.027(2)
C13 0.065(3) 0.035(2) 0.032(2) -0.0051(17) 0.003(2) 0.019(2)
C14 0.058(3) 0.0295(19) 0.064(3) -0.003(2) 0.009(2) 0.0053(18)
C15 0.071(3) 0.0288(19) 0.050(3) 0.0110(19) 0.016(2) 0.008(2)
C16 0.071(3) 0.034(2) 0.0212(17) -0.0014(16) 0.0098(18) 0.0149(19)
C17 0.050(2) 0.035(2) 0.0328(19) -0.0046(18) 0.0101(18) 0.0066(17)
C18 0.069(3) 0.0288(19) 0.0332(19) 0.0045(16) 0.018(2) 0.0094(18)
C19 0.081(4) 0.064(4) 0.017(2) 0.000 0.000 0.030(3)

loop_
_atom_type_symbol
_atom_type_description
_atom_type_scat_dispersion_real
_atom_type_scat_dispersion_imag
_atom_type_scat_source
C C 0.0033 0.0016 'International Tables Vol C Tables 4.2.6.8 and 6.1.1.4'
H H 0.0000 0.0000 'International Tables Vol C Tables 4.2.6.8 and 6.1.1.4'
N N 0.0061 0.0033 'International Tables Vol C Tables 4.2.6.8 and 6.1.1.4'

loop_
_geom_angle_atom_site_label_1
_geom_angle_atom_site_label_2
_geom_angle_atom_site_label_3
_geom_angle
_geom_angle_site_symmetry_1
C11 N1 C9 106.7(4) .
C11 N1 C12 125.9(4) .
C9 N1 C12 127.0(4) .
C11 N2 C8 103.6(5) .
C2 C1 C6 122.5(5) .
C2 C1 H1 118.8 .
C6 C1 H1 118.8 .
C1 C2 C3 119.7(4) .
C1 C2 H2 120.1 .
C3 C2 H2 120.1 .
C4 C3 C2 119.7(5) .
C4 C3 H3 120.2 .
C2 C3 H3 120.2 .
C3 C4 C5 122.4(4) .
C3 C4 H4 118.8 .
C5 C4 H4 118.8 .
C10 C5 C4 121.9(4) .
C10 C5 C6 119.9(4) .
C4 C5 C6 118.2(4) .
C7 C6 C1 122.1(4) .
C7 C6 C5 120.3(4) .
C1 C6 C5 117.6(4) .
C8 C7 C6 119.4(4) .
C8 C7 H7 120.3 .
C6 C7 H7 120.3 .
C7 C8 N2 130.0(5) .
C7 C8 C9 120.0(4) .
N2 C8 C9 109.9(4) .
N1 C9 C10 133.6(4) .
N1 C9 C8 104.7(4) .
C10 C9 C8 121.7(4) .
C9 C10 C5 118.6(4) .
C9 C10 H10 120.7 .
C5 C10 H10 120.7 .
N2 C11 N1 115.0(5) .
N2 C11 H11 122.5 .
N1 C11 H11 122.5 .
N1 C12 C13 112.0(4) .
N1 C12 H12A 109.2 .
C13 C12 H12A 109.2 .
N1 C12 H12B 109.2 .
C13 C12 H12B 109.2 .
H12A C12 H12B 107.9 .
C18 C13 C14 118.4(4) .
C18 C13 C12 121.7(4) .
C14 C13 C12 119.9(4) .
C15 C14 C13 120.4(4) .
C15 C14 H14 119.8 .
C13 C14 H14 119.8 .
C16 C15 C14 120.5(4) .
C16 C15 H15 119.8 .
C14 C15 H15 119.8 .
C15 C16 C17 119.3(4) .
C15 C16 C19 121.1(3) .
C17 C16 C19 119.5(4) .
C16 C17 C18 120.4(4) .
C16 C17 H17 119.8 .
C18 C17 H17 119.8 .
C13 C18 C17 120.9(4) .
C13 C18 H18 119.6 .
C17 C18 H18 119.6 .
C16 C19 C16 113.7(4) 3_455
C16 C19 H19A 108.8 3_455
C16 C19 H19A 108.8 .
C16 C19 H19B 108.8 3_455
C16 C19 H19B 108.8 .
H19A C19 H19B 107.7 .

loop_
_geom_bond_atom_site_label_1
_geom_bond_atom_site_label_2
_geom_bond_distance
_geom_bond_site_symmetry_2
N1 C11 1.363(7) .
N1 C9 1.370(5) .
N1 C12 1.474(6) .
N2 C11 1.313(7) .
N2 C8 1.395(6) .
C1 C2 1.354(7) .
C1 C6 1.419(6) .
C1 H1 0.9500 .
C2 C3 1.418(7) .
C2 H2 0.9500 .
C3 C4 1.355(6) .
C3 H3 0.9500 .
C4 C5 1.414(6) .
C4 H4 0.9500 .
C5 C10 1.405(5) .
C5 C6 1.435(6) .
C6 C7 1.400(6) .
C7 C8 1.371(6) .
C7 H7 0.9500 .
C8 C9 1.434(6) .
C9 C10 1.371(6) .
C10 H10 0.9500 .
C11 H11 0.9500 .
C12 C13 1.506(6) .
C12 H12A 0.9900 .
C12 H12B 0.9900 .
C13 C18 1.377(6) .
C13 C14 1.390(6) .
C14 C15 1.386(6) .
C14 H14 0.9500 .
C15 C16 1.370(6) .
C15 H15 0.9500 .
C16 C17 1.377(5) .
C16 C19 1.519(5) .
C17 C18 1.379(6) .
C17 H17 0.9500 .
C18 H18 0.9500 .
C19 C16 1.519(5) 3_455
C19 H19A 0.9900 .
C19 H19B 0.9900 .

loop_
_geom_torsion_atom_site_label_1
_geom_torsion_atom_site_label_2
_geom_torsion_atom_site_label_3
_geom_torsion_atom_site_label_4
_geom_torsion
_geom_torsion_site_symmetry_4
C6 C1 C2 C3 -1.3(7) .
C1 C2 C3 C4 1.1(6) .
C2 C3 C4 C5 -1.0(6) .
C3 C4 C5 C10 -179.3(4) .
C3 C4 C5 C6 1.0(6) .
C2 C1 C6 C7 -179.2(4) .
C2 C1 C6 C5 1.4(6) .
C10 C5 C6 C7 -0.3(6) .
C4 C5 C6 C7 179.4(4) .
C10 C5 C6 C1 179.2(3) .
C4 C5 C6 C1 -1.2(5) .
C1 C6 C7 C8 179.3(4) .
C5 C6 C7 C8 -1.3(6) .
C6 C7 C8 N2 -177.6(5) .
C6 C7 C8 C9 2.4(6) .
C11 N2 C8 C7 -179.9(5) .
C11 N2 C8 C9 0.1(5) .
C11 N1 C9 C10 -176.9(5) .
C12 N1 C9 C10 -3.5(7) .
C11 N1 C9 C8 2.6(5) .
C12 N1 C9 C8 176.1(4) .
C7 C8 C9 N1 178.3(4) .
N2 C8 C9 N1 -1.7(5) .
C7 C8 C9 C10 -2.1(6) .
N2 C8 C9 C10 177.9(4) .
N1 C9 C10 C5 -180.0(4) .
C8 C9 C10 C5 0.6(6) .
C4 C5 C10 C9 -179.1(4) .
C6 C5 C10 C9 0.6(5) .
C8 N2 C11 N1 1.7(6) .
C9 N1 C11 N2 -2.9(6) .
C12 N1 C11 N2 -176.4(4) .
C11 N1 C12 C13 101.1(5) .
C9 N1 C12 C13 -71.2(6) .
N1 C12 C13 C18 102.3(5) .
N1 C12 C13 C14 -77.3(5) .
C18 C13 C14 C15 -1.3(6) .
C12 C13 C14 C15 178.3(4) .
C13 C14 C15 C16 0.9(6) .
C14 C15 C16 C17 0.5(6) .
C14 C15 C16 C19 179.0(4) .
C15 C16 C17 C18 -1.3(5) .
C19 C16 C17 C18 -179.8(3) .
C14 C13 C18 C17 0.5(6) .
C12 C13 C18 C17 -179.1(4) .
C16 C17 C18 C13 0.8(6) .
C15 C16 C19 C16 -106.6(4) 3_455
C17 C16 C19 C16 71.9(3) 3_455
